data_1554942
loop_
_publ_author_name
'Liu, He'
'Shen, Qilong'

_publ_section_title
;
 Bistrifluoromethylated organocuprate [Ph4P]+[Cu(CF3)2]&#x2212;:
 synthesis, characterization and its application for trifluoromethylation
 of activated heteroaryl bromides, chlorides and iodides
;
_journal_issue 14
_journal_name_full 'Organic Chemistry Frontiers'
_journal_page_first 2324
_journal_paper_doi 10.1039/C9QO00527G
_journal_volume 6
_journal_year 2019
_chemical_formula_moiety 'C2 Cu F6, C24 H20 P'
_chemical_formula_sum 'C26 H20 Cu F6 P'
_chemical_formula_weight 540.93
_space_group_crystal_system orthorhombic
_space_group_IT_number 60
_space_group_name_Hall '-P 2n 2ab'
_space_group_name_H-M_alt 'P b c n'
_atom_sites_solution_hydrogens geom
_atom_sites_solution_primary dual
_audit_creation_date 2018-06-11
_audit_creation_method
;
Olex2 1.2
(compiled 2017.08.10 svn.r3458 for OlexSys, GUI svn.r5381)
;
_audit_update_record
;
2019-04-18 deposited with the CCDC.	2019-05-21 downloaded from the CCDC.
;
_cell_angle_alpha 90
_cell_angle_beta 90
_cell_angle_gamma 90
_cell_formula_units_Z 4
_cell_length_a 15.5529(6)
_cell_length_b 7.3629(3)
_cell_length_c 19.8862(6)
_cell_measurement_reflns_used 5195
_cell_measurement_temperature 170(2)
_cell_measurement_theta_max 27.50
_cell_measurement_theta_min 2.62
_cell_volume 2277.26(15)
_computing_cell_refinement 'SAINT v8.37A (Bruker, 2015)'
_computing_data_reduction 'SAINT v8.37A (Bruker, 2015)'
_computing_molecular_graphics 'Olex2 (Dolomanov et al., 2009)'
_computing_publication_material 'Olex2 (Dolomanov et al., 2009)'
_computing_structure_refinement 'ShelXL (Sheldrick, 2015)'
_computing_structure_solution 'XT (Sheldrick, 2015)'
_diffrn_ambient_temperature 170.01
_diffrn_measured_fraction_theta_full 0.998
_diffrn_measured_fraction_theta_max 0.998
_diffrn_measurement_device_type 'Bruker D8 Venture'
_diffrn_measurement_method '\f and \w scans'
_diffrn_radiation_type MoK\a
_diffrn_radiation_wavelength 0.71073
_diffrn_reflns_av_R_equivalents 0.0320
_diffrn_reflns_av_unetI/netI 0.0254
_diffrn_reflns_Laue_measured_fraction_full 0.998
_diffrn_reflns_Laue_measured_fraction_max 0.998
_diffrn_reflns_limit_h_max 17
_diffrn_reflns_limit_h_min -20
_diffrn_reflns_limit_k_max 9
_diffrn_reflns_limit_k_min -9
_diffrn_reflns_limit_l_max 25
_diffrn_reflns_limit_l_min -25
_diffrn_reflns_number 12640
_diffrn_reflns_point_group_measured_fraction_full 0.998
_diffrn_reflns_point_group_measured_fraction_max 0.998
_diffrn_reflns_theta_full 25.242
_diffrn_reflns_theta_max 27.501
_diffrn_reflns_theta_min 2.431
_diffrn_standards_number 0
_exptl_absorpt_coefficient_mu 1.091
_exptl_absorpt_correction_T_max 0.7456
_exptl_absorpt_correction_T_min 0.6394
_exptl_absorpt_correction_type multi-scan
_exptl_absorpt_process_details
'SADABS-2016/2 (Bruker,2016/2) was used for absorption correction. wR2(int) was 0.0735 before and 0.0504 after correction. The Ratio of minimum to maximum transmission is 0.8576. The \l/2 correction factor is Not present.'
_exptl_crystal_colour colourless
_exptl_crystal_density_diffrn 1.578
_exptl_crystal_description block
_exptl_crystal_F_000 1096
_exptl_crystal_size_max 0.15
_exptl_crystal_size_mid 0.1
_exptl_crystal_size_min 0.08
_refine_diff_density_max 0.959
_refine_diff_density_min -0.799
_refine_diff_density_rms 0.114
_refine_ls_extinction_method none
_refine_ls_goodness_of_fit_ref 1.057
_refine_ls_hydrogen_treatment constr
_refine_ls_matrix_type full
_refine_ls_number_parameters 156
_refine_ls_number_reflns 2612
_refine_ls_number_restraints 0
_refine_ls_restrained_S_all 1.057
_refine_ls_R_factor_all 0.0570
_refine_ls_R_factor_gt 0.0459
_refine_ls_shift/su_max 0.000
_refine_ls_shift/su_mean 0.000
_refine_ls_structure_factor_coef Fsqd
_refine_ls_weighting_details 'w=1/[\s^2^(Fo^2^)+(0.0873P)^2^+1.7865P] where P=(Fo^2^+2Fc^2^)/3'
_refine_ls_weighting_scheme calc
_refine_ls_wR_factor_gt 0.1394
_refine_ls_wR_factor_ref 0.1500
_reflns_Friedel_coverage 0.000
_reflns_number_gt 2132
_reflns_number_total 2612
_reflns_threshold_expression 'I > 2\s(I)'
_cod_data_source_file c9qo00527g2.cif
_cod_data_source_block d8v18488
_cod_database_code 1554942
_shelxl_version_number 2013-4
_shelx_space_group_comment
;
The symmetry employed for this shelxl refinement is uniquely defined
by the following loop, which should always be used as a source of
symmetry information in preference to the above space-group names.
They are only intended as comments.
;
_shelx_estimated_absorpt_t_max 0.918
_shelx_estimated_absorpt_t_min 0.853
_olex2_refinement_description
;
1. Others
 Fixed U12: P1(0)
 Fixed U23: P1(0)
 Fixed Uiso: H3(0.035) H4(0.04) H5(0.04) H6(0.04) H7(0.035) H9(0.036)
 H10(0.043) H11(0.046) H12(0.046) H13(0.037)
 Fixed X: Cu1(0.5) P1(0.5) H3(0.5471) H4(0.4752) H5(0.3273) H6(0.2517)
 H7(0.3234) H9(0.4049) H10(0.313) H11(0.2797) H12(0.3376) H13(0.4295)
 Fixed Y: Cu1(0.5) H3(0.7626) H4(0.9528) H5(0.9177) H6(0.6933) H7(0.4979)
 H9(0.1529) H10(-0.0467) H11(-0.0005) H12(0.2473) H13(0.4479)
 Fixed Z: Cu1(0.5) P1(0.75) H3(0.6675) H4(0.5921) H5(0.575) H6(0.6326)
 H7(0.7057) H9(0.7132) H10(0.7694) H11(0.8824) H12(0.9399) H13(0.8848)
;
_olex2_submission_special_instructions 'No special instructions were received'

loop_
_space_group_symop_operation_xyz
'x, y, z'
'-x+1/2, -y+1/2, z+1/2'
'-x, y, -z+1/2'
'x+1/2, -y+1/2, -z'
'-x, -y, -z'
'x-1/2, y-1/2, -z-1/2'
'x, -y, z-1/2'
'-x-1/2, y-1/2, z'

loop_
_atom_site_label
_atom_site_type_symbol
_atom_site_fract_x
_atom_site_fract_y
_atom_site_fract_z
_atom_site_U_iso_or_equiv
_atom_site_adp_type
_atom_site_occupancy
_atom_site_site_symmetry_order
_atom_site_calc_flag
_atom_site_refinement_flags_posn
_atom_site_refinement_flags_adp
_atom_site_refinement_flags_occupancy
Cu1 Cu 0.5000 0.5000 0.5000 0.0333(2) Uani 1 2 d S T P
F1 F 0.39141(12) 0.2817(3) 0.57907(9) 0.0473(5) Uani 1 1 d . . .
F2 F 0.39207(17) 0.1978(4) 0.47650(14) 0.0853(10) Uani 1 1 d . . .
F3 F 0.32093(14) 0.4333(4) 0.50585(11) 0.0634(6) Uani 1 1 d . . .
C1 C 0.40013(19) 0.3496(4) 0.51462(14) 0.0370(6) Uani 1 1 d . . .
P1 P 0.5000 0.46619(13) 0.7500 0.0206(2) Uani 1 2 d S T P
C2 C 0.44238(15) 0.6109(3) 0.69328(11) 0.0224(5) Uani 1 1 d . . .
C3 C 0.48723(16) 0.7473(4) 0.65985(14) 0.0293(6) Uani 1 1 d . . .
H3 H 0.5471 0.7626 0.6675 0.035 Uiso 1 1 calc R . .
C4 C 0.44452(19) 0.8608(4) 0.61548(13) 0.0330(6) Uani 1 1 d . . .
H4 H 0.4752 0.9528 0.5921 0.040 Uiso 1 1 calc R . .
C5 C 0.35667(18) 0.8398(4) 0.60534(14) 0.0336(6) Uani 1 1 d . . .
H5 H 0.3273 0.9177 0.5750 0.040 Uiso 1 1 calc R . .
C6 C 0.31192(17) 0.7060(4) 0.63927(14) 0.0333(6) Uani 1 1 d . . .
H6 H 0.2517 0.6933 0.6326 0.040 Uiso 1 1 calc R . .
C7 C 0.35424(16) 0.5907(4) 0.68288(13) 0.0288(5) Uani 1 1 d . . .
H7 H 0.3234 0.4979 0.7057 0.035 Uiso 1 1 calc R . .
C8 C 0.42681(15) 0.3196(3) 0.79418(12) 0.0234(5) Uani 1 1 d . . .
C9 C 0.39149(18) 0.1719(4) 0.75927(14) 0.0301(6) Uani 1 1 d . . .
H9 H 0.4049 0.1529 0.7132 0.036 Uiso 1 1 calc R . .
C10 C 0.33699(17) 0.0540(4) 0.79271(16) 0.0358(6) Uani 1 1 d . . .
H10 H 0.3130 -0.0467 0.7694 0.043 Uiso 1 1 calc R . .
C11 C 0.31706(18) 0.0815(4) 0.85979(16) 0.0382(7) Uani 1 1 d . . .
H11 H 0.2797 -0.0005 0.8824 0.046 Uiso 1 1 calc R . .
C12 C 0.35149(19) 0.2283(4) 0.89396(15) 0.0384(7) Uani 1 1 d . . .
H12 H 0.3376 0.2473 0.9399 0.046 Uiso 1 1 calc R . .
C13 C 0.40607(17) 0.3471(4) 0.86127(14) 0.0311(6) Uani 1 1 d . . .
H13 H 0.4295 0.4479 0.8848 0.037 Uiso 1 1 calc R . .

loop_
_atom_site_aniso_label
_atom_site_aniso_U_11
_atom_site_aniso_U_22
_atom_site_aniso_U_33
_atom_site_aniso_U_23
_atom_site_aniso_U_13
_atom_site_aniso_U_12
Cu1 0.0316(3) 0.0407(3) 0.0275(3) 0.00540(19) 0.00098(17) -0.0112(2)
F1 0.0524(11) 0.0463(10) 0.0433(10) 0.0120(8) 0.0113(8) -0.0108(9)
F2 0.0864(17) 0.0884(18) 0.0813(16) -0.0536(15) 0.0447(14) -0.0517(15)
F3 0.0326(11) 0.0814(16) 0.0763(15) 0.0256(12) -0.0056(9) -0.0089(11)
C1 0.0388(16) 0.0412(16) 0.0310(13) -0.0003(12) 0.0046(11) -0.0105(13)
P1 0.0189(5) 0.0217(4) 0.0211(5) 0.000 -0.0014(3) 0.000
C2 0.0221(11) 0.0216(11) 0.0236(11) -0.0027(9) -0.0041(9) 0.0022(9)
C3 0.0242(12) 0.0295(13) 0.0341(14) 0.0017(11) -0.0010(10) -0.0002(10)
C4 0.0386(15) 0.0277(13) 0.0328(13) 0.0036(10) 0.0013(11) 0.0045(11)
C5 0.0398(15) 0.0299(13) 0.0310(13) -0.0015(11) -0.0090(11) 0.0120(12)
C6 0.0239(13) 0.0345(14) 0.0416(14) -0.0069(12) -0.0100(11) 0.0078(11)
C7 0.0240(12) 0.0287(13) 0.0337(13) -0.0016(11) -0.0014(10) 0.0018(10)
C8 0.0225(11) 0.0221(11) 0.0257(11) 0.0011(9) -0.0020(9) -0.0006(9)
C9 0.0301(13) 0.0271(13) 0.0332(13) -0.0029(10) -0.0029(10) -0.0018(11)
C10 0.0285(14) 0.0271(13) 0.0517(17) 0.0014(12) -0.0089(12) -0.0053(11)
C11 0.0301(14) 0.0326(14) 0.0519(17) 0.0136(13) 0.0010(13) -0.0053(11)
C12 0.0405(16) 0.0429(16) 0.0319(14) 0.0069(12) 0.0049(12) -0.0048(13)
C13 0.0355(14) 0.0302(13) 0.0276(12) 0.0002(10) -0.0007(11) -0.0045(11)

loop_
_atom_type_symbol
_atom_type_description
_atom_type_scat_dispersion_real
_atom_type_scat_dispersion_imag
_atom_type_scat_source
C C 0.0033 0.0016 'International Tables Vol C Tables 4.2.6.8 and 6.1.1.4'
H H 0.0000 0.0000 'International Tables Vol C Tables 4.2.6.8 and 6.1.1.4'
Cu Cu 0.3201 1.2651 'International Tables Vol C Tables 4.2.6.8 and 6.1.1.4'
F F 0.0171 0.0103 'International Tables Vol C Tables 4.2.6.8 and 6.1.1.4'
P P 0.1023 0.0942 'International Tables Vol C Tables 4.2.6.8 and 6.1.1.4'

loop_
_geom_angle_atom_site_label_1
_geom_angle_atom_site_label_2
_geom_angle_atom_site_label_3
_geom_angle
_geom_angle_site_symmetry_1
_geom_angle_site_symmetry_3
C1 Cu1 C1 180.0 5_666 .
F1 C1 Cu1 115.2(2) . .
F1 C1 F3 100.9(2) . .
F2 C1 Cu1 117.6(2) . .
F2 C1 F1 102.2(3) . .
F2 C1 F3 102.3(3) . .
F3 C1 Cu1 116.1(2) . .
C2 P1 C2 107.03(15) 3_656 .
C2 P1 C8 111.47(10) . 3_656
C2 P1 C8 110.36(11) . .
C2 P1 C8 110.36(11) 3_656 3_656
C2 P1 C8 111.47(10) 3_656 .
C8 P1 C8 106.22(16) 3_656 .
C3 C2 P1 118.63(18) . .
C3 C2 C7 119.9(2) . .
C7 C2 P1 121.44(19) . .
C2 C3 H3 120.0 . .
C4 C3 C2 120.0(2) . .
C4 C3 H3 120.0 . .
C3 C4 H4 120.1 . .
C3 C4 C5 119.8(3) . .
C5 C4 H4 120.1 . .
C4 C5 H5 119.9 . .
C6 C5 C4 120.2(2) . .
C6 C5 H5 119.9 . .
C5 C6 H6 119.8 . .
C7 C6 C5 120.3(2) . .
C7 C6 H6 119.8 . .
C2 C7 H7 120.1 . .
C6 C7 C2 119.7(2) . .
C6 C7 H7 120.1 . .
C9 C8 P1 118.14(19) . .
C13 C8 P1 121.98(19) . .
C13 C8 C9 119.9(2) . .
C8 C9 H9 120.4 . .
C10 C9 C8 119.2(3) . .
C10 C9 H9 120.4 . .
C9 C10 H10 119.7 . .
C9 C10 C11 120.6(3) . .
C11 C10 H10 119.7 . .
C10 C11 H11 120.0 . .
C10 C11 C12 120.0(3) . .
C12 C11 H11 120.0 . .
C11 C12 H12 120.0 . .
C13 C12 C11 120.1(3) . .
C13 C12 H12 120.0 . .
C8 C13 H13 119.9 . .
C12 C13 C8 120.2(3) . .
C12 C13 H13 119.9 . .

loop_
_geom_bond_atom_site_label_1
_geom_bond_atom_site_label_2
_geom_bond_distance
_geom_bond_site_symmetry_2
Cu1 C1 1.930(3) 5_666
Cu1 C1 1.930(3) .
F1 C1 1.382(3) .
F2 C1 1.356(4) .
F3 C1 1.388(4) .
P1 C2 1.792(2) .
P1 C2 1.792(2) 3_656
P1 C8 1.798(2) .
P1 C8 1.798(2) 3_656
C2 C3 1.392(4) .
C2 C7 1.394(3) .
C3 H3 0.9500 .
C3 C4 1.385(4) .
C4 H4 0.9500 .
C4 C5 1.390(4) .
C5 H5 0.9500 .
C5 C6 1.382(4) .
C6 H6 0.9500 .
C6 C7 1.381(4) .
C7 H7 0.9500 .
C8 C9 1.403(3) .
C8 C13 1.387(4) .
C9 H9 0.9500 .
C9 C10 1.384(4) .
C10 H10 0.9500 .
C10 C11 1.384(4) .
C11 H11 0.9500 .
C11 C12 1.385(4) .
C12 H12 0.9500 .
C12 C13 1.381(4) .
C13 H13 0.9500 .
